data_4029728
loop_
_publ_author_name
'Jakubec, Pavol'
'Cockfield, Dane M.'
'Helliwell, Madeleine'
'Raftery, James'
'Dixon, Darren J.'

_publ_section_title
;
 Stereoselective, nitro-Mannich/lactamisation cascades for the direct
 synthesis of heavily decorated 5-nitropiperidin-2-ones and related
 heterocycles.
;
_journal_name_full 'Beilstein journal of organic chemistry'
_journal_page_first 567
_journal_page_last 578
_journal_paper_doi 10.3762/bjoc.8.64
_journal_volume 8
_journal_year 2012
_chemical_formula_moiety 'C13 H16 N2 O6'
_chemical_formula_sum 'C13 H16 N2 O6'
_chemical_formula_weight 296.28
_chemical_melting_point ?
_space_group_IT_number 14
_symmetry_cell_setting monoclinic
_symmetry_space_group_name_Hall '-P 2yn'
_symmetry_space_group_name_H-M 'P 1 21/n 1'
_atom_sites_solution_hydrogens geom
_atom_sites_solution_primary direct
_audit_creation_date 09-06-09
_audit_creation_method CRYSTALS_ver_12.86
_cell_angle_alpha 90
_cell_angle_beta 91.7612(6)
_cell_angle_gamma 90
_cell_formula_units_Z 4
_cell_length_a 6.65270(10)
_cell_length_b 14.3997(2)
_cell_length_c 14.2861(2)
_cell_measurement_reflns_used 3228
_cell_measurement_temperature 150
_cell_measurement_theta_max 27
_cell_measurement_theta_min 5
_cell_volume 1367.92(3)
_computing_cell_refinement 'DENZO/SCALEPACK (Otwinowski & Minor, 1997)'
_computing_data_collection 'COLLECT (Nonius, 1997-2001).'
_computing_data_reduction 'DENZO/SCALEPACK (Otwinowski & Minor, 1997)'
_computing_molecular_graphics 'CAMERON (Watkin et al., 1996)'
_computing_publication_material 'CRYSTALS (Betteridge et al., 2003)'
_computing_structure_refinement 'CRYSTALS (Betteridge et al., 2003)'
_computing_structure_solution 'SIR92 (Altomare et al., 1994)'
_diffrn_ambient_temperature 150
_diffrn_measured_fraction_theta_full 0.993
_diffrn_measured_fraction_theta_max 0.993
_diffrn_measurement_device 'Nonius KappaCCD'
_diffrn_measurement_device_type Area
_diffrn_measurement_method \w
_diffrn_radiation_monochromator graphite
_diffrn_radiation_type 'Mo K\a'
_diffrn_radiation_wavelength 0.71073
_diffrn_reflns_av_R_equivalents 0.038
_diffrn_reflns_limit_h_max 8
_diffrn_reflns_limit_h_min -8
_diffrn_reflns_limit_k_max 18
_diffrn_reflns_limit_k_min -18
_diffrn_reflns_limit_l_max 18
_diffrn_reflns_limit_l_min -18
_diffrn_reflns_number 21820
_diffrn_reflns_theta_full 26.910
_diffrn_reflns_theta_max 27.459
_diffrn_reflns_theta_min 5.110
_diffrn_standards_number 0
_exptl_absorpt_coefficient_mu 0.115
_exptl_absorpt_correction_T_max 0.99
_exptl_absorpt_correction_T_min 0.83
_exptl_absorpt_correction_type multi-scan
_exptl_absorpt_process_details 'DENZO/SCALEPACK (Otwinowski & Minor, 1997)'
_exptl_crystal_colour clear_pale_colourless
_exptl_crystal_density_diffrn 1.439
_exptl_crystal_density_meas ?
_exptl_crystal_density_method 'not measured'
_exptl_crystal_description plate
_exptl_crystal_F_000 624
_exptl_crystal_size_max 0.48
_exptl_crystal_size_mid 0.16
_exptl_crystal_size_min 0.10
_refine_diff_density_max 0.35
_refine_diff_density_min -0.31
_refine_ls_extinction_method None
_refine_ls_goodness_of_fit_ref 0.9401
_refine_ls_hydrogen_treatment constr
_refine_ls_matrix_type full
_refine_ls_number_parameters 190
_refine_ls_number_reflns 3120
_refine_ls_number_restraints 0
_refine_ls_R_factor_all 0.0502
_refine_ls_R_factor_gt 0.0356
_refine_ls_shift/su_max 0.000499
_refine_ls_structure_factor_coef Fsqd
_refine_ls_weighting_details
;
 Method= Modified Sheldrick 
 w=1/[\s^2^(F^2^) + ( 0.04P)^2^ + 0.63P] 
 ,where P=(max(Fo^2^,0) + 2Fc^2^)/3 
;
_refine_ls_weighting_scheme calc
_refine_ls_wR_factor_all 0.0865
_refine_ls_wR_factor_gt 0.0814
_refine_ls_wR_factor_ref 0.0865
_reflns_limit_h_max 8
_reflns_limit_h_min -8
_reflns_limit_k_max 18
_reflns_limit_k_min 0
_reflns_limit_l_max 18
_reflns_limit_l_min 0
_reflns_number_gt 2479
_reflns_number_total 3120
_reflns_threshold_expression I>2.0\s(I)
_oxford_diffrn_Wilson_B_factor 2.02
_oxford_diffrn_Wilson_scale 2.15
_oxford_refine_ls_r_factor_ref 0.0502
_oxford_refine_ls_scale 0.6863(16)
_oxford_reflns_number_all 3120
_oxford_reflns_threshold_expression_ref I>-3.0\s(I)
_oxford_structure_analysis_title 6110
_cod_data_source_file 1860-5397-8-64-S3.cif
_cod_data_source_block 6e
_cod_depositor_comments
;
The following automatic conversions were performed:

'_chemical_melting_point' value 'not measured' was changed to '?' -
the value is undefined or not given.

'_symmetry_cell_setting' value
'Monoclinic' changed to 'monoclinic' according to
/usr/data/users/saulius/automatic-downloads/retrospective/Beilstein/lib/dictionaries/cif_core.dic
dictionary named 'cif_core.dic' version 2.4.2 from 2011-04-26.

Automatic conversion script
Id: cif_fix_values 2281 2013-09-26 08:29:07Z andrius 

The following automatic conversions were performed:

'_exptl_crystal_density_meas' value 'not measured' was changed to '?'
- the value is perceived as not measured.

Automatic conversion script
Id: cif_fix_values 3008 2015-01-20 13:52:24Z robertas 
;
_cod_original_sg_symbol_Hall '-P 2yn '
_cod_original_sg_symbol_H-M 'P 1 21/n 1 '
_cod_database_code 4029728

loop_
_symmetry_equiv_pos_as_xyz
x,y,z
-x,-y,-z
-x+1/2,y+1/2,-z+1/2
x+1/2,-y+1/2,z+1/2

loop_
_atom_site_label
_atom_site_type_symbol
_atom_site_fract_x
_atom_site_fract_y
_atom_site_fract_z
_atom_site_U_iso_or_equiv
_atom_site_occupancy
_atom_site_adp_type
_atom_site_refinement_flags_posn
O1 O 0.70440(14) 0.07194(6) 0.42170(6) 0.0254 1.0000 Uani .
C2 C 0.66876(17) 0.15017(8) 0.44624(8) 0.0183 1.0000 Uani .
O3 O 0.64739(13) 0.22185(6) 0.38749(6) 0.0240 1.0000 Uani .
C4 C 0.6658(2) 0.20112(10) 0.28878(8) 0.0270 1.0000 Uani .
C5 C 0.63510(17) 0.18147(8) 0.54698(8) 0.0173 1.0000 Uani .
C6 C 0.66543(17) 0.09745(8) 0.61408(8) 0.0178 1.0000 Uani .
C7 C 0.59216(17) 0.11422(8) 0.71135(8) 0.0188 1.0000 Uani .
C8 C 0.44305(19) 0.06684(9) 0.75203(8) 0.0229 1.0000 Uani .
O9 O 0.41743(14) 0.09682(7) 0.84189(6) 0.0276 1.0000 Uani .
C10 C 0.55601(19) 0.16556(10) 0.85704(9) 0.0277 1.0000 Uani .
C11 C 0.66559(19) 0.17904(10) 0.78068(9) 0.0259 1.0000 Uani .
C12 C 0.88541(18) 0.06446(8) 0.61955(9) 0.0217 1.0000 Uani .
N13 N 0.89163(16) -0.02847(8) 0.66666(8) 0.0280 1.0000 Uani .
O14 O 0.98057(15) -0.03478(8) 0.74243(7) 0.0383 1.0000 Uani .
O15 O 0.80651(19) -0.09311(7) 0.62725(10) 0.0549 1.0000 Uani .
C16 C 0.77673(18) 0.26411(8) 0.56745(8) 0.0187 1.0000 Uani .
O17 O 0.96046(13) 0.25772(6) 0.57985(6) 0.0247 1.0000 Uani .
N18 N 0.67005(16) 0.34262(7) 0.56600(7) 0.0233 1.0000 Uani .
C19 C 0.45800(19) 0.33063(9) 0.54081(9) 0.0267 1.0000 Uani .
C20 C 0.42354(18) 0.22598(9) 0.55188(9) 0.0219 1.0000 Uani .
C21 C 0.7634(2) 0.43376(9) 0.56709(10) 0.0323 1.0000 Uani .
H43 H 0.6535 0.2608 0.2570 0.0389 1.0000 Uiso R
H41 H 0.7968 0.1728 0.2785 0.0395 1.0000 Uiso R
H42 H 0.5547 0.1602 0.2682 0.0398 1.0000 Uiso R
H61 H 0.5880 0.0456 0.5860 0.0211 1.0000 Uiso R
H81 H 0.3593 0.0175 0.7252 0.0268 1.0000 Uiso R
H101 H 0.5620 0.1968 0.9167 0.0329 1.0000 Uiso R
H111 H 0.7718 0.2241 0.7741 0.0307 1.0000 Uiso R
H121 H 0.9693 0.1055 0.6575 0.0253 1.0000 Uiso R
H122 H 0.9376 0.0565 0.5563 0.0255 1.0000 Uiso R
H191 H 0.3719 0.3671 0.5825 0.0315 1.0000 Uiso R
H192 H 0.4331 0.3504 0.4753 0.0310 1.0000 Uiso R
H201 H 0.3687 0.2130 0.6135 0.0251 1.0000 Uiso R
H202 H 0.3338 0.2017 0.5024 0.0252 1.0000 Uiso R
H212 H 0.6914 0.4744 0.6076 0.0480 1.0000 Uiso R
H213 H 0.9025 0.4267 0.5897 0.0495 1.0000 Uiso R
H211 H 0.7617 0.4596 0.5039 0.0482 1.0000 Uiso R

loop_
_atom_site_aniso_label
_atom_site_aniso_U_11
_atom_site_aniso_U_22
_atom_site_aniso_U_33
_atom_site_aniso_U_23
_atom_site_aniso_U_13
_atom_site_aniso_U_12
O1 0.0343(5) 0.0219(5) 0.0203(4) -0.0027(4) 0.0026(4) 0.0021(4)
C2 0.0159(5) 0.0203(6) 0.0187(6) 0.0000(5) -0.0004(4) -0.0024(4)
O3 0.0328(5) 0.0226(5) 0.0166(4) 0.0013(3) 0.0016(3) 0.0023(4)
C4 0.0349(7) 0.0306(7) 0.0155(6) 0.0008(5) 0.0002(5) 0.0040(6)
C5 0.0170(5) 0.0186(6) 0.0163(5) -0.0009(4) 0.0009(4) 0.0003(4)
C6 0.0183(5) 0.0175(6) 0.0177(5) -0.0005(4) 0.0015(4) 0.0001(4)
C7 0.0184(6) 0.0197(6) 0.0181(6) 0.0003(5) 0.0004(4) 0.0023(5)
C8 0.0266(6) 0.0226(6) 0.0197(6) -0.0007(5) 0.0030(5) 0.0000(5)
O9 0.0300(5) 0.0331(5) 0.0200(4) 0.0007(4) 0.0069(4) 0.0009(4)
C10 0.0258(6) 0.0358(8) 0.0215(6) -0.0074(6) -0.0008(5) 0.0042(6)
C11 0.0213(6) 0.0304(7) 0.0260(6) -0.0063(5) 0.0007(5) -0.0023(5)
C12 0.0220(6) 0.0212(6) 0.0220(6) 0.0027(5) 0.0019(5) 0.0034(5)
N13 0.0250(6) 0.0257(6) 0.0336(6) 0.0042(5) 0.0037(5) 0.0077(5)
O14 0.0380(6) 0.0499(7) 0.0272(5) 0.0134(5) 0.0049(4) 0.0150(5)
O15 0.0591(8) 0.0209(5) 0.0833(9) -0.0008(6) -0.0201(7) 0.0006(5)
C16 0.0221(6) 0.0202(6) 0.0137(5) 0.0000(4) 0.0013(4) -0.0017(5)
O17 0.0198(4) 0.0283(5) 0.0260(5) 0.0015(4) -0.0009(3) -0.0039(4)
N18 0.0281(6) 0.0182(5) 0.0236(5) -0.0017(4) 0.0003(4) 0.0002(4)
C19 0.0270(7) 0.0247(7) 0.0284(7) -0.0009(5) -0.0004(5) 0.0072(5)
C20 0.0182(6) 0.0248(6) 0.0228(6) 0.0007(5) 0.0007(5) 0.0035(5)
C21 0.0475(8) 0.0188(6) 0.0308(7) -0.0021(5) 0.0066(6) -0.0047(6)

loop_
_atom_type_symbol
_atom_type_scat_dispersion_real
_atom_type_scat_dispersion_imag
_atom_type_scat_Cromer_Mann_a1
_atom_type_scat_Cromer_Mann_b1
_atom_type_scat_Cromer_Mann_a2
_atom_type_scat_Cromer_Mann_b2
_atom_type_scat_Cromer_Mann_a3
_atom_type_scat_Cromer_Mann_b3
_atom_type_scat_Cromer_Mann_a4
_atom_type_scat_Cromer_Mann_b4
_atom_type_scat_Cromer_Mann_c
_atom_type_scat_source
C 0.0033 0.0016 2.3100 20.8439 1.0200 10.2075 1.5886 0.5687 0.8650 51.6512 0.2156 'International Tables Vol C 4.2.6.8 and 6.1.1.4'
H 0.0000 0.0000 0.4930 10.5109 0.3229 26.1257 0.1402 3.1424 0.0408 57.7998 0.0030 'International Tables Vol C 4.2.6.8 and 6.1.1.4'
N 0.0061 0.0033 12.2126 0.0057 3.1322 9.8933 2.0125 28.9975 1.1663 0.5826 -11.5290 'International Tables Vol C 4.2.6.8 and 6.1.1.4'
O 0.0106 0.0060 3.0485 13.2771 2.2868 5.7011 1.5463 0.3239 0.8670 32.9089 0.2508 'International Tables Vol C 4.2.6.8 and 6.1.1.4'

loop_
_geom_angle_atom_site_label_1
_geom_angle_atom_site_label_2
_geom_angle_atom_site_label_3
_geom_angle
_geom_angle_publ_flag
O1 C2 O3 123.90(11) yes
O1 C2 C5 125.74(11) yes
O3 C2 C5 110.33(10) yes
C2 O3 C4 116.20(10) yes
O3 C4 H43 105.3 no
O3 C4 H41 109.5 no
H43 C4 H41 111.1 no
O3 C4 H42 109.2 no
H43 C4 H42 109.7 no
H41 C4 H42 111.7 no
C2 C5 C6 109.32(9) yes
C2 C5 C16 107.43(9) yes
C6 C5 C16 114.69(9) yes
C2 C5 C20 108.86(9) yes
C6 C5 C20 113.28(9) yes
C16 C5 C20 102.89(9) yes
C5 C6 C7 113.89(9) yes
C5 C6 C12 112.17(9) yes
C7 C6 C12 109.70(10) yes
C5 C6 H61 106.4 no
C7 C6 H61 108.5 no
C12 C6 H61 105.8 no
C6 C7 C8 125.38(11) yes
C6 C7 C11 128.90(11) yes
C8 C7 C11 105.69(11) yes
C7 C8 O9 111.00(11) yes
C7 C8 H81 128.2 no
O9 C8 H81 120.8 no
C8 O9 C10 105.90(10) yes
O9 C10 C11 110.88(11) yes
O9 C10 H101 119.2 no
C11 C10 H101 129.9 no
C7 C11 C10 106.52(11) yes
C7 C11 H111 127.1 no
C10 C11 H111 126.3 no
C6 C12 N13 108.17(10) yes
C6 C12 H121 111.8 no
N13 C12 H121 106.7 no
C6 C12 H122 110.5 no
N13 C12 H122 107.6 no
H121 C12 H122 111.8 no
C12 N13 O14 118.08(11) yes
C12 N13 O15 117.97(11) yes
O14 N13 O15 123.96(12) yes
C5 C16 O17 124.58(11) yes
C5 C16 N18 109.24(10) yes
O17 C16 N18 126.14(11) yes
C16 N18 C19 114.48(10) yes
C16 N18 C21 122.58(11) yes
C19 N18 C21 121.40(11) yes
N18 C19 C20 103.77(10) yes
N18 C19 H191 111.3 no
C20 C19 H191 111.6 no
N18 C19 H192 109.5 no
C20 C19 H192 111.1 no
H191 C19 H192 109.5 no
C19 C20 C5 105.24(10) yes
C19 C20 H201 109.9 no
C5 C20 H201 109.0 no
C19 C20 H202 111.5 no
C5 C20 H202 110.9 no
H201 C20 H202 110.2 no
N18 C21 H212 109.6 no
N18 C21 H213 108.1 no
H212 C21 H213 110.4 no
N18 C21 H211 110.0 no
H212 C21 H211 109.5 no
H213 C21 H211 109.2 no

loop_
_geom_bond_atom_site_label_1
_geom_bond_atom_site_label_2
_geom_bond_distance
_geom_bond_publ_flag
O1 C2 1.2055(15) yes
C2 O3 1.3351(14) yes
C2 C5 1.5312(16) yes
O3 C4 1.4504(14) yes
C4 H43 0.975 no
C4 H41 0.977 no
C4 H42 0.984 no
C5 C6 1.5529(16) yes
C5 C16 1.5402(16) yes
C5 C20 1.5500(16) yes
C6 C7 1.5062(16) yes
C6 C12 1.5383(16) yes
C6 H61 0.985 no
C7 C8 1.3501(17) yes
C7 C11 1.4357(17) yes
C8 O9 1.3700(14) yes
C8 H81 0.974 no
O9 C10 1.3654(16) yes
C10 C11 1.3445(19) yes
C10 H101 0.964 no
C11 H111 0.966 no
C12 N13 1.4979(16) yes
C12 H121 0.968 no
C12 H122 0.985 no
N13 O14 1.2210(15) yes
N13 O15 1.2183(16) yes
C16 O17 1.2331(15) yes
C16 N18 1.3347(15) yes
N18 C19 1.4553(16) yes
N18 C21 1.4520(16) yes
C19 C20 1.5332(18) yes
C19 H191 0.990 no
C19 H192 0.987 no
C20 H201 0.981 no
C20 H202 0.975 no
C21 H212 0.961 no
C21 H213 0.976 no
C21 H211 0.976 no

loop_
_geom_hbond_atom_site_label_D
_geom_hbond_atom_site_label_H
_geom_hbond_atom_site_label_A
_geom_hbond_site_symmetry_A
_geom_hbond_angle_DHA
_geom_hbond_distance_DH
_geom_hbond_distance_HA
_geom_hbond_distance_DA
_geom_hbond_publ_flag
C4 H41 O14 2_756 152 0.98 2.50 3.3963(18) yes
C6 H61 O1 2_656 154 0.98 2.58 3.4909(18) yes
C8 H81 O1 2_656 142 0.97 2.49 3.3115(18) yes
C10 H101 O17 4_455 158 0.96 2.53 3.4470(18) yes
C20 H202 O15 2_656 160 0.98 2.58 3.5087(18) yes
C21 H212 O14 3_656 138 0.96 2.46 3.2429(18) yes
